data_4117606
loop_
_publ_author_name
'Zhan Zhang'
'Jong Min Lim'
'Masatoshi Ishida'
'Vladimir V. Roznyatovskiy'
'Vincent M. Lynch'
'Han-Yuan Gong'
'Xiaoping Yang'
'Dongho Kim'
'Jonathan L. Sessler'

_publ_contact_author_address
;Department of Chemistry and Biochemistry,
University of Texas at Austin,
1 University Station A5300, Austin
TX 78712 USA
;
_publ_contact_author_email sessler@mail.utexas.edu
_publ_contact_author_fax 1-512-471-6835
_publ_contact_author_name 'Jonathan L. Sessler'
_publ_section_title
;
 Cyclo[m]pyridine[n]pyrroles: Hybrid Macrocycles That Display Expanded
 \p-Conjugation upon Protonation
;
_journal_name_full 'Journal of the American Chemical Society'
_journal_page_first 4076
_journal_page_last 4079
_journal_paper_doi 10.1021/ja211985k
_journal_volume 134
_journal_year 2012
_chemical_formula_sum 'C42 H50 N6'
_chemical_formula_weight 638.88
_chemical_name_systematic
;
 ?
;
_space_group_IT_number 2
_symmetry_cell_setting triclinic
_symmetry_space_group_name_Hall '-P 1'
_symmetry_space_group_name_H-M 'P -1'
_atom_sites_solution_hydrogens geom
_atom_sites_solution_primary direct
_atom_sites_solution_secondary difmap
_audit_creation_method SHELXL-97
_cell_angle_alpha 76.9390(10)
_cell_angle_beta 83.6400(10)
_cell_angle_gamma 62.3720(10)
_cell_formula_units_Z 2
_cell_length_a 11.1110(6)
_cell_length_b 11.6920(6)
_cell_length_c 15.2140(8)
_cell_measurement_reflns_used 37061
_cell_measurement_temperature 100(2)
_cell_measurement_theta_max 27.5
_cell_measurement_theta_min 3.1
_cell_volume 1705.75(16)
_computing_cell_refinement 'CrystalClear (Rigaku Inc., 2008)'
_computing_data_collection 'CrystalClear (Rigaku Inc., 2008)'
_computing_data_reduction 'CrystalClear (Rigaku Inc., 2008)'
_computing_molecular_graphics 'XP SHELXTL/PC, Siemens Analytical'
_computing_structure_refinement 'XL SHELXTL/PC, Siemens Analytical'
_computing_structure_solution
;

SIR97 - Altomare A., Burla M.C., Camalli M., Cascarano G.L., Giacovazzo C., 
Guagliardi A., Moliterni A.G.G., Polidori G.,Spagna R.
;
_diffrn_ambient_temperature 100(2)
_diffrn_measured_fraction_theta_full 0.997
_diffrn_measured_fraction_theta_max 0.997
_diffrn_measurement_device_type 'Rigaku AFC12 with Saturn 724 + CCD'
_diffrn_measurement_method \w-scans
_diffrn_radiation_monochromator graphite
_diffrn_radiation_source 'fine-focus sealed tube'
_diffrn_radiation_type MoK\a
_diffrn_radiation_wavelength 0.71075
_diffrn_reflns_av_R_equivalents 0.0592
_diffrn_reflns_av_sigmaI/netI 0.0433
_diffrn_reflns_limit_h_max 14
_diffrn_reflns_limit_h_min -14
_diffrn_reflns_limit_k_max 15
_diffrn_reflns_limit_k_min -15
_diffrn_reflns_limit_l_max 19
_diffrn_reflns_limit_l_min -19
_diffrn_reflns_number 37061
_diffrn_reflns_theta_full 27.48
_diffrn_reflns_theta_max 27.48
_diffrn_reflns_theta_min 3.07
_exptl_absorpt_coefficient_mu 0.074
_exptl_absorpt_correction_T_max 1.000
_exptl_absorpt_correction_T_min 0.866
_exptl_absorpt_correction_type multi-scan
_exptl_absorpt_process_details
;
Abscor.  T. Higashi (2001).  The Rigaku Corporation, Tokyo, Japan.
;
_exptl_crystal_colour yellow
_exptl_crystal_density_diffrn 1.244
_exptl_crystal_description prism
_exptl_crystal_F_000 688
_exptl_crystal_size_max 0.23
_exptl_crystal_size_mid 0.13
_exptl_crystal_size_min 0.09
_refine_diff_density_max 0.269
_refine_diff_density_min -0.286
_refine_diff_density_rms 0.046
_refine_ls_extinction_method none
_refine_ls_goodness_of_fit_ref 1.070
_refine_ls_hydrogen_treatment constr
_refine_ls_matrix_type full
_refine_ls_number_parameters 441
_refine_ls_number_reflns 7808
_refine_ls_number_restraints 0
_refine_ls_restrained_S_all 1.070
_refine_ls_R_factor_all 0.0595
_refine_ls_R_factor_gt 0.0458
_refine_ls_shift/su_max 0.000
_refine_ls_shift/su_mean 0.000
_refine_ls_structure_factor_coef Fsqd
_refine_ls_weighting_details 'calc w=1/[\s^2^(Fo^2^)+(0.0486P)^2^+0.4954P] where P=(Fo^2^+2Fc^2^)/3'
_refine_ls_weighting_scheme calc
_refine_ls_wR_factor_gt 0.1073
_refine_ls_wR_factor_ref 0.1137
_reflns_number_gt 6293
_reflns_number_total 7808
_reflns_threshold_expression >2sigma(I)
_cod_data_source_file ja211985k_si_004.cif
_cod_data_source_block Macrocycle5
_cod_database_code 4117606

loop_
_symmetry_equiv_pos_as_xyz
'x, y, z'
'-x, -y, -z'

loop_
_atom_site_label
_atom_site_type_symbol
_atom_site_fract_x
_atom_site_fract_y
_atom_site_fract_z
_atom_site_U_iso_or_equiv
_atom_site_adp_type
_atom_site_occupancy
_atom_site_symmetry_multiplicity
_atom_site_calc_flag
_atom_site_refinement_flags
C1 C 0.54939(13) 0.08342(13) 0.26814(9) 0.0162(3) Uani 1 1 d .
C2 C 0.48913(14) 0.10894(13) 0.18588(9) 0.0171(3) Uani 1 1 d .
C3 C 0.34575(14) 0.16850(13) 0.19983(9) 0.0181(3) Uani 1 1 d .
C4 C 0.32214(13) 0.17733(13) 0.29011(9) 0.0167(3) Uani 1 1 d .
C5 C 0.20220(13) 0.21633(13) 0.34832(9) 0.0163(3) Uani 1 1 d .
C6 C 0.07095(14) 0.30378(13) 0.31660(9) 0.0191(3) Uani 1 1 d .
H6 H 0.0549 0.3400 0.2540 0.023 Uiso 1 1 calc R
C7 C -0.03444(14) 0.33625(13) 0.37803(10) 0.0202(3) Uani 1 1 d .
H7 H -0.1238 0.3985 0.3583 0.024 Uiso 1 1 calc R
C8 C -0.01070(13) 0.27860(13) 0.46847(9) 0.0189(3) Uani 1 1 d .
H8 H -0.0830 0.2998 0.5113 0.023 Uiso 1 1 calc R
C9 C 0.12231(13) 0.18828(13) 0.49542(9) 0.0160(3) Uani 1 1 d .
C10 C 0.15963(13) 0.11539(13) 0.58761(9) 0.0163(3) Uani 1 1 d .
C11 C 0.08955(13) 0.08175(13) 0.66204(9) 0.0170(3) Uani 1 1 d .
C12 C 0.18666(13) 0.00018(13) 0.73125(9) 0.0168(3) Uani 1 1 d .
C13 C 0.31249(13) -0.01161(13) 0.69813(8) 0.0159(3) Uani 1 1 d .
C14 C 0.55983(15) 0.06883(15) 0.09992(9) 0.0227(3) Uani 1 1 d .
H14A H 0.5173 0.0233 0.0771 0.027 Uiso 1 1 calc R
H14B H 0.6558 0.0048 0.1137 0.027 Uiso 1 1 calc R
C15 C 0.55642(17) 0.18253(17) 0.02516(10) 0.0310(4) Uani 1 1 d .
H15A H 0.4619 0.2455 0.0096 0.047 Uiso 1 1 calc R
H15B H 0.6045 0.1480 -0.0283 0.047 Uiso 1 1 calc R
H15C H 0.6007 0.2269 0.0462 0.047 Uiso 1 1 calc R
C16 C 0.24423(15) 0.19742(15) 0.13010(9) 0.0223(3) Uani 1 1 d .
H16A H 0.2869 0.2018 0.0696 0.027 Uiso 1 1 calc R
H16B H 0.1662 0.2848 0.1316 0.027 Uiso 1 1 calc R
C17 C 0.19229(18) 0.09490(17) 0.14432(11) 0.0330(4) Uani 1 1 d .
H17A H 0.2691 0.0078 0.1440 0.049 Uiso 1 1 calc R
H17B H 0.1297 0.1168 0.0957 0.049 Uiso 1 1 calc R
H17C H 0.1446 0.0941 0.2025 0.049 Uiso 1 1 calc R
C18 C -0.05848(13) 0.11387(14) 0.66910(9) 0.0197(3) Uani 1 1 d .
H18A H -0.1136 0.2102 0.6501 0.024 Uiso 1 1 calc R
H18B H -0.0810 0.0887 0.7330 0.024 Uiso 1 1 calc R
C19 C -0.09724(14) 0.04442(14) 0.61191(10) 0.0229(3) Uani 1 1 d .
H19A H -0.0849 0.0763 0.5479 0.034 Uiso 1 1 calc R
H19B H -0.1925 0.0632 0.6234 0.034 Uiso 1 1 calc R
H19C H -0.0392 -0.0508 0.6277 0.034 Uiso 1 1 calc R
C20 C 0.16067(14) -0.07269(14) 0.81935(9) 0.0210(3) Uani 1 1 d .
H20A H 0.2490 -0.1419 0.8454 0.025 Uiso 1 1 calc R
H20B H 0.1087 -0.1173 0.8078 0.025 Uiso 1 1 calc R
C21 C 0.08310(16) 0.01240(16) 0.88906(10) 0.0282(3) Uani 1 1 d .
H21A H 0.1302 0.0618 0.8982 0.042 Uiso 1 1 calc R
H21B H 0.0784 -0.0441 0.9463 0.042 Uiso 1 1 calc R
H21C H -0.0091 0.0741 0.8674 0.042 Uiso 1 1 calc R
C22 C 0.23262(13) 0.50967(13) 0.32814(8) 0.0157(3) Uani 1 1 d .
C23 C 0.36152(13) 0.50143(13) 0.31040(9) 0.0171(3) Uani 1 1 d .
C24 C 0.44023(13) 0.42744(13) 0.38999(9) 0.0169(3) Uani 1 1 d .
C25 C 0.35673(13) 0.39411(13) 0.45413(9) 0.0164(3) Uani 1 1 d .
C26 C 0.37148(13) 0.33049(13) 0.54917(9) 0.0167(3) Uani 1 1 d .
C27 C 0.49676(14) 0.25106(14) 0.59208(10) 0.0221(3) Uani 1 1 d .
H27 H 0.5793 0.2312 0.5589 0.026 Uiso 1 1 calc R
C28 C 0.49799(14) 0.20204(14) 0.68380(10) 0.0223(3) Uani 1 1 d .
H28 H 0.5820 0.1474 0.7142 0.027 Uiso 1 1 calc R
C29 C 0.37752(14) 0.23222(13) 0.73122(9) 0.0198(3) Uani 1 1 d .
H29 H 0.3773 0.2017 0.7946 0.024 Uiso 1 1 calc R
C30 C 0.25595(13) 0.30859(12) 0.68402(9) 0.0161(3) Uani 1 1 d .
C31 C 0.12209(13) 0.34490(12) 0.72665(9) 0.0157(3) Uani 1 1 d .
C32 C 0.07235(13) 0.35653(13) 0.81364(9) 0.0168(3) Uani 1 1 d .
C33 C -0.07116(13) 0.40855(13) 0.81077(9) 0.0164(3) Uani 1 1 d .
C34 C -0.10586(13) 0.42733(13) 0.72171(9) 0.0153(3) Uani 1 1 d .
C35 C 0.40699(15) 0.56618(15) 0.22615(10) 0.0235(3) Uani 1 1 d .
H35A H 0.4496 0.6159 0.2432 0.028 Uiso 1 1 calc R
H35B H 0.3259 0.6305 0.1896 0.028 Uiso 1 1 calc R
C36 C 0.50747(16) 0.47186(18) 0.16757(11) 0.0330(4) Uani 1 1 d .
H36A H 0.5963 0.4223 0.1970 0.050 Uiso 1 1 calc R
H36B H 0.5163 0.5223 0.1085 0.050 Uiso 1 1 calc R
H36C H 0.4742 0.4105 0.1596 0.050 Uiso 1 1 calc R
C37 C 0.58588(13) 0.39571(14) 0.40060(10) 0.0204(3) Uani 1 1 d .
H37A H 0.5994 0.4004 0.4627 0.024 Uiso 1 1 calc R
H37B H 0.6058 0.4628 0.3583 0.024 Uiso 1 1 calc R
C38 C 0.68563(14) 0.25919(14) 0.38266(11) 0.0252(3) Uani 1 1 d .
H38A H 0.6664 0.1922 0.4243 0.038 Uiso 1 1 calc R
H38B H 0.7787 0.2426 0.3918 0.038 Uiso 1 1 calc R
H38C H 0.6757 0.2552 0.3204 0.038 Uiso 1 1 calc R
C39 C 0.15034(14) 0.33700(14) 0.89499(9) 0.0214(3) Uani 1 1 d .
H39A H 0.2301 0.2491 0.9031 0.026 Uiso 1 1 calc R
H39B H 0.0918 0.3394 0.9493 0.026 Uiso 1 1 calc R
C40 C 0.19826(16) 0.44162(16) 0.88660(10) 0.0281(3) Uani 1 1 d .
H40A H 0.2572 0.4389 0.8334 0.042 Uiso 1 1 calc R
H40B H 0.2490 0.4246 0.9407 0.042 Uiso 1 1 calc R
H40C H 0.1194 0.5287 0.8803 0.042 Uiso 1 1 calc R
C41 C -0.16563(14) 0.44832(14) 0.88884(9) 0.0201(3) Uani 1 1 d .
H41A H -0.2582 0.5089 0.8652 0.024 Uiso 1 1 calc R
H41B H -0.1371 0.4976 0.9198 0.024 Uiso 1 1 calc R
C42 C -0.17162(16) 0.33369(15) 0.95819(9) 0.0249(3) Uani 1 1 d .
H42A H -0.1991 0.2836 0.9283 0.037 Uiso 1 1 calc R
H42B H -0.2378 0.3681 1.0055 0.037 Uiso 1 1 calc R
H42C H -0.0818 0.2760 0.9851 0.037 Uiso 1 1 calc R
N1 N 0.44632(11) 0.12550(11) 0.32927(7) 0.0167(2) Uani 1 1 d .
H1N H 0.4583 0.1199 0.3866 0.020 Uiso 1 1 calc R
N2 N 0.22725(11) 0.16172(11) 0.43629(7) 0.0159(2) Uani 1 1 d .
N3 N 0.29362(11) 0.05682(11) 0.61087(7) 0.0159(2) Uani 1 1 d .
H3N H 0.3589 0.0624 0.5746 0.019 Uiso 1 1 calc R
N4 N 0.23219(11) 0.44601(11) 0.41551(7) 0.0160(2) Uani 1 1 d .
H4N H 0.1611 0.4394 0.4431 0.019 Uiso 1 1 calc R
N5 N 0.25343(11) 0.35523(11) 0.59442(7) 0.0161(2) Uani 1 1 d .
N6 N 0.01268(11) 0.38838(11) 0.67282(7) 0.0151(2) Uani 1 1 d .
H6N H 0.0177 0.3910 0.6143 0.018 Uiso 1 1 calc R

loop_
_atom_site_aniso_label
_atom_site_aniso_U_11
_atom_site_aniso_U_22
_atom_site_aniso_U_33
_atom_site_aniso_U_23
_atom_site_aniso_U_13
_atom_site_aniso_U_12
C1 0.0171(7) 0.0175(6) 0.0148(6) -0.0023(5) 0.0008(5) -0.0091(5)
C2 0.0213(7) 0.0197(7) 0.0125(6) -0.0013(5) -0.0002(5) -0.0120(6)
C3 0.0218(7) 0.0188(7) 0.0145(6) 0.0017(5) -0.0023(5) -0.0115(6)
C4 0.0166(7) 0.0170(6) 0.0166(6) -0.0002(5) -0.0033(5) -0.0084(5)
C5 0.0174(7) 0.0152(6) 0.0180(6) -0.0016(5) -0.0025(5) -0.0092(5)
C6 0.0193(7) 0.0171(6) 0.0203(7) 0.0014(5) -0.0055(5) -0.0088(5)
C7 0.0149(7) 0.0144(6) 0.0297(7) -0.0012(6) -0.0048(5) -0.0058(5)
C8 0.0146(7) 0.0184(7) 0.0238(7) -0.0062(5) 0.0020(5) -0.0072(5)
C9 0.0163(6) 0.0151(6) 0.0189(6) -0.0050(5) 0.0001(5) -0.0082(5)
C10 0.0144(6) 0.0170(6) 0.0180(6) -0.0065(5) 0.0005(5) -0.0065(5)
C11 0.0168(7) 0.0174(6) 0.0186(6) -0.0074(5) 0.0033(5) -0.0083(5)
C12 0.0179(7) 0.0172(6) 0.0169(6) -0.0067(5) 0.0031(5) -0.0085(5)
C13 0.0192(7) 0.0179(6) 0.0126(6) -0.0045(5) 0.0013(5) -0.0096(5)
C14 0.0265(8) 0.0290(8) 0.0141(6) -0.0046(6) 0.0011(5) -0.0140(6)
C15 0.0345(9) 0.0414(9) 0.0159(7) 0.0003(6) 0.0025(6) -0.0192(7)
C16 0.0239(7) 0.0288(7) 0.0145(6) 0.0015(6) -0.0048(5) -0.0137(6)
C17 0.0405(10) 0.0382(9) 0.0275(8) 0.0010(7) -0.0127(7) -0.0245(8)
C18 0.0159(7) 0.0212(7) 0.0221(7) -0.0065(6) 0.0048(5) -0.0085(5)
C19 0.0173(7) 0.0244(7) 0.0280(8) -0.0060(6) 0.0009(6) -0.0101(6)
C20 0.0204(7) 0.0233(7) 0.0198(7) -0.0039(6) 0.0037(5) -0.0114(6)
C21 0.0296(8) 0.0332(8) 0.0206(7) -0.0073(6) 0.0086(6) -0.0144(7)
C22 0.0186(7) 0.0165(6) 0.0129(6) -0.0043(5) 0.0010(5) -0.0082(5)
C23 0.0174(7) 0.0181(6) 0.0171(6) -0.0063(5) 0.0019(5) -0.0084(5)
C24 0.0160(6) 0.0174(6) 0.0187(6) -0.0075(5) 0.0010(5) -0.0072(5)
C25 0.0130(6) 0.0166(6) 0.0182(6) -0.0063(5) -0.0009(5) -0.0041(5)
C26 0.0160(6) 0.0164(6) 0.0171(6) -0.0051(5) -0.0008(5) -0.0059(5)
C27 0.0146(7) 0.0245(7) 0.0227(7) -0.0048(6) -0.0014(5) -0.0049(6)
C28 0.0166(7) 0.0213(7) 0.0232(7) -0.0030(6) -0.0065(5) -0.0029(6)
C29 0.0213(7) 0.0200(7) 0.0153(6) -0.0011(5) -0.0044(5) -0.0071(6)
C30 0.0180(7) 0.0138(6) 0.0166(6) -0.0033(5) -0.0030(5) -0.0065(5)
C31 0.0170(6) 0.0145(6) 0.0149(6) -0.0008(5) -0.0038(5) -0.0068(5)
C32 0.0197(7) 0.0160(6) 0.0141(6) -0.0008(5) -0.0015(5) -0.0081(5)
C33 0.0205(7) 0.0159(6) 0.0133(6) -0.0009(5) -0.0001(5) -0.0095(5)
C34 0.0170(7) 0.0150(6) 0.0151(6) -0.0030(5) 0.0014(5) -0.0084(5)
C35 0.0242(8) 0.0282(8) 0.0216(7) -0.0019(6) 0.0013(6) -0.0165(6)
C36 0.0272(8) 0.0493(10) 0.0244(8) -0.0080(7) 0.0092(6) -0.0205(8)
C37 0.0164(7) 0.0219(7) 0.0259(7) -0.0085(6) 0.0013(5) -0.0098(6)
C38 0.0171(7) 0.0256(7) 0.0344(8) -0.0115(6) 0.0032(6) -0.0091(6)
C39 0.0224(7) 0.0257(7) 0.0131(6) -0.0023(5) -0.0029(5) -0.0085(6)
C40 0.0310(8) 0.0333(8) 0.0227(7) -0.0081(6) -0.0064(6) -0.0144(7)
C41 0.0230(7) 0.0223(7) 0.0151(6) -0.0044(5) 0.0022(5) -0.0107(6)
C42 0.0297(8) 0.0287(8) 0.0171(7) -0.0034(6) 0.0037(6) -0.0152(6)
N1 0.0164(6) 0.0222(6) 0.0121(5) -0.0029(4) -0.0010(4) -0.0093(5)
N2 0.0161(6) 0.0166(5) 0.0160(5) -0.0032(4) -0.0010(4) -0.0079(4)
N3 0.0132(5) 0.0204(6) 0.0143(5) -0.0037(4) 0.0017(4) -0.0080(4)
N4 0.0135(5) 0.0195(6) 0.0144(5) -0.0033(4) 0.0007(4) -0.0073(4)
N5 0.0160(6) 0.0161(5) 0.0152(5) -0.0035(4) -0.0011(4) -0.0060(4)
N6 0.0172(6) 0.0178(5) 0.0104(5) -0.0023(4) -0.0013(4) -0.0079(4)

loop_
_atom_type_symbol
_atom_type_description
_atom_type_scat_dispersion_real
_atom_type_scat_dispersion_imag
_atom_type_scat_source
C C 0.0033 0.0016 'International Tables Vol C Tables 4.2.6.8 and 6.1.1.4'
H H 0.0000 0.0000 'International Tables Vol C Tables 4.2.6.8 and 6.1.1.4'
N N 0.0061 0.0033 'International Tables Vol C Tables 4.2.6.8 and 6.1.1.4'

loop_
_geom_angle_atom_site_label_1
_geom_angle_atom_site_label_2
_geom_angle_atom_site_label_3
_geom_angle
_geom_angle_site_symmetry_3
N1 C1 C2 106.76(11) .
N1 C1 C13 117.75(11) 2_656
C2 C1 C13 134.91(12) 2_656
C1 C2 C3 107.45(11) .
C1 C2 C14 127.01(12) .
C3 C2 C14 125.23(12) .
C4 C3 C2 107.45(11) .
C4 C3 C16 127.91(12) .
C2 C3 C16 124.16(12) .
N1 C4 C3 106.92(11) .
N1 C4 C5 117.93(11) .
C3 C4 C5 134.88(12) .
N2 C5 C6 121.89(12) .
N2 C5 C4 114.62(11) .
C6 C5 C4 123.49(12) .
C7 C6 C5 118.52(12) .
C7 C6 H6 120.7 .
C5 C6 H6 120.7 .
C6 C7 C8 120.22(12) .
C6 C7 H7 119.9 .
C8 C7 H7 119.9 .
C7 C8 C9 118.41(12) .
C7 C8 H8 120.8 .
C9 C8 H8 120.8 .
N2 C9 C8 121.60(12) .
N2 C9 C10 114.59(11) .
C8 C9 C10 123.81(12) .
N3 C10 C11 107.26(11) .
N3 C10 C9 118.09(11) .
C11 C10 C9 134.53(12) .
C10 C11 C12 107.11(11) .
C10 C11 C18 128.10(12) .
C12 C11 C18 124.63(12) .
C13 C12 C11 107.71(12) .
C13 C12 C20 125.95(12) .
C11 C12 C20 125.96(12) .
N3 C13 C12 106.97(11) .
N3 C13 C1 117.47(11) 2_656
C12 C13 C1 135.38(12) 2_656
C2 C14 C15 114.72(12) .
C2 C14 H14A 108.6 .
C15 C14 H14A 108.6 .
C2 C14 H14B 108.6 .
C15 C14 H14B 108.6 .
H14A C14 H14B 107.6 .
C14 C15 H15A 109.5 .
C14 C15 H15B 109.5 .
H15A C15 H15B 109.5 .
C14 C15 H15C 109.5 .
H15A C15 H15C 109.5 .
H15B C15 H15C 109.5 .
C3 C16 C17 113.10(12) .
C3 C16 H16A 109.0 .
C17 C16 H16A 109.0 .
C3 C16 H16B 109.0 .
C17 C16 H16B 109.0 .
H16A C16 H16B 107.8 .
C16 C17 H17A 109.5 .
C16 C17 H17B 109.5 .
H17A C17 H17B 109.5 .
C16 C17 H17C 109.5 .
H17A C17 H17C 109.5 .
H17B C17 H17C 109.5 .
C11 C18 C19 113.46(11) .
C11 C18 H18A 108.9 .
C19 C18 H18A 108.9 .
C11 C18 H18B 108.9 .
C19 C18 H18B 108.9 .
H18A C18 H18B 107.7 .
C18 C19 H19A 109.5 .
C18 C19 H19B 109.5 .
H19A C19 H19B 109.5 .
C18 C19 H19C 109.5 .
H19A C19 H19C 109.5 .
H19B C19 H19C 109.5 .
C12 C20 C21 115.00(12) .
C12 C20 H20A 108.5 .
C21 C20 H20A 108.5 .
C12 C20 H20B 108.5 .
C21 C20 H20B 108.5 .
H20A C20 H20B 107.5 .
C20 C21 H21A 109.5 .
C20 C21 H21B 109.5 .
H21A C21 H21B 109.5 .
C20 C21 H21C 109.5 .
H21A C21 H21C 109.5 .
H21B C21 H21C 109.5 .
N4 C22 C23 107.13(11) .
N4 C22 C34 117.56(11) 2_566
C23 C22 C34 135.23(12) 2_566
C22 C23 C24 107.22(12) .
C22 C23 C35 126.56(12) .
C24 C23 C35 126.08(12) .
C25 C24 C23 107.45(11) .
C25 C24 C37 127.50(12) .
C23 C24 C37 125.04(12) .
N4 C25 C24 107.14(11) .
N4 C25 C26 118.14(11) .
C24 C25 C26 134.45(12) .
N5 C26 C27 121.48(12) .
N5 C26 C25 114.71(11) .
C27 C26 C25 123.81(12) .
C28 C27 C26 118.60(13) .
C28 C27 H27 120.7 .
C26 C27 H27 120.7 .
C29 C28 C27 120.12(13) .
C29 C28 H28 119.9 .
C27 C28 H28 119.9 .
C28 C29 C30 118.49(12) .
C28 C29 H29 120.8 .
C30 C29 H29 120.8 .
N5 C30 C29 121.91(12) .
N5 C30 C31 114.63(11) .
C29 C30 C31 123.46(12) .
N6 C31 C32 106.90(11) .
N6 C31 C30 118.28(11) .
C32 C31 C30 134.60(12) .
C31 C32 C33 107.70(11) .
C31 C32 C39 127.23(12) .
C33 C32 C39 124.56(12) .
C34 C33 C32 107.34(11) .
C34 C33 C41 127.46(12) .
C32 C33 C41 124.89(12) .
N6 C34 C33 106.85(11) .
N6 C34 C22 117.43(11) 2_566
C33 C34 C22 135.18(12) 2_566
C23 C35 C36 114.87(13) .
C23 C35 H35A 108.5 .
C36 C35 H35A 108.5 .
C23 C35 H35B 108.5 .
C36 C35 H35B 108.5 .
H35A C35 H35B 107.5 .
C35 C36 H36A 109.5 .
C35 C36 H36B 109.5 .
H36A C36 H36B 109.5 .
C35 C36 H36C 109.5 .
H36A C36 H36C 109.5 .
H36B C36 H36C 109.5 .
C24 C37 C38 112.75(11) .
C24 C37 H37A 109.0 .
C38 C37 H37A 109.0 .
C24 C37 H37B 109.0 .
C38 C37 H37B 109.0 .
H37A C37 H37B 107.8 .
C37 C38 H38A 109.5 .
C37 C38 H38B 109.5 .
H38A C38 H38B 109.5 .
C37 C38 H38C 109.5 .
H38A C38 H38C 109.5 .
H38B C38 H38C 109.5 .
C32 C39 C40 112.32(11) .
C32 C39 H39A 109.1 .
C40 C39 H39A 109.1 .
C32 C39 H39B 109.1 .
C40 C39 H39B 109.1 .
H39A C39 H39B 107.9 .
C39 C40 H40A 109.5 .
C39 C40 H40B 109.5 .
H40A C40 H40B 109.5 .
C39 C40 H40C 109.5 .
H40A C40 H40C 109.5 .
H40B C40 H40C 109.5 .
C33 C41 C42 114.66(12) .
C33 C41 H41A 108.6 .
C42 C41 H41A 108.6 .
C33 C41 H41B 108.6 .
C42 C41 H41B 108.6 .
H41A C41 H41B 107.6 .
C41 C42 H42A 109.5 .
C41 C42 H42B 109.5 .
H42A C42 H42B 109.5 .
C41 C42 H42C 109.5 .
H42A C42 H42C 109.5 .
H42B C42 H42C 109.5 .
C1 N1 C4 111.42(11) .
C1 N1 H1N 124.3 .
C4 N1 H1N 124.3 .
C5 N2 C9 119.19(11) .
C10 N3 C13 110.92(11) .
C10 N3 H3N 124.5 .
C13 N3 H3N 124.5 .
C25 N4 C22 111.04(11) .
C25 N4 H4N 124.5 .
C22 N4 H4N 124.5 .
C30 N5 C26 119.28(11) .
C31 N6 C34 111.21(11) .
C31 N6 H6N 124.4 .
C34 N6 H6N 124.4 .

loop_
_geom_bond_atom_site_label_1
_geom_bond_atom_site_label_2
_geom_bond_distance
_geom_bond_site_symmetry_2
C1 N1 1.3663(16) .
C1 C2 1.3911(17) .
C1 C13 1.4519(18) 2_656
C2 C3 1.4251(19) .
C2 C14 1.5017(18) .
C3 C4 1.3875(18) .
C3 C16 1.5038(18) .
C4 N1 1.3673(16) .
C4 C5 1.4580(18) .
C5 N2 1.3445(16) .
C5 C6 1.3983(18) .
C6 C7 1.3764(19) .
C6 H6 0.9500 .
C7 C8 1.3832(19) .
C7 H7 0.9500 .
C8 C9 1.3995(18) .
C8 H8 0.9500 .
C9 N2 1.3503(16) .
C9 C10 1.4583(18) .
C10 N3 1.3683(16) .
C10 C11 1.3894(18) .
C11 C12 1.4234(19) .
C11 C18 1.5047(18) .
C12 C13 1.3871(18) .
C12 C20 1.4940(18) .
C13 N3 1.3684(16) .
C13 C1 1.4519(18) 2_656
C14 C15 1.530(2) .
C14 H14A 0.9900 .
C14 H14B 0.9900 .
C15 H15A 0.9800 .
C15 H15B 0.9800 .
C15 H15C 0.9800 .
C16 C17 1.521(2) .
C16 H16A 0.9900 .
C16 H16B 0.9900 .
C17 H17A 0.9800 .
C17 H17B 0.9800 .
C17 H17C 0.9800 .
C18 C19 1.5260(19) .
C18 H18A 0.9900 .
C18 H18B 0.9900 .
C19 H19A 0.9800 .
C19 H19B 0.9800 .
C19 H19C 0.9800 .
C20 C21 1.5286(19) .
C20 H20A 0.9900 .
C20 H20B 0.9900 .
C21 H21A 0.9800 .
C21 H21B 0.9800 .
C21 H21C 0.9800 .
C22 N4 1.3695(16) .
C22 C23 1.3899(18) .
C22 C34 1.4573(18) 2_566
C23 C24 1.4278(18) .
C23 C35 1.4979(19) .
C24 C25 1.3884(18) .
C24 C37 1.5023(18) .
C25 N4 1.3669(16) .
C25 C26 1.4575(18) .
C26 N5 1.3476(17) .
C26 C27 1.3981(18) .
C27 C28 1.382(2) .
C27 H27 0.9500 .
C28 C29 1.3782(19) .
C28 H28 0.9500 .
C29 C30 1.3943(18) .
C29 H29 0.9500 .
C30 N5 1.3472(16) .
C30 C31 1.4622(18) .
C31 N6 1.3661(16) .
C31 C32 1.3874(18) .
C32 C33 1.4206(19) .
C32 C39 1.5037(18) .
C33 C34 1.3913(18) .
C33 C41 1.4998(18) .
C34 N6 1.3693(16) .
C34 C22 1.4573(18) 2_566
C35 C36 1.529(2) .
C35 H35A 0.9900 .
C35 H35B 0.9900 .
C36 H36A 0.9800 .
C36 H36B 0.9800 .
C36 H36C 0.9800 .
C37 C38 1.5297(19) .
C37 H37A 0.9900 .
C37 H37B 0.9900 .
C38 H38A 0.9800 .
C38 H38B 0.9800 .
C38 H38C 0.9800 .
C39 C40 1.521(2) .
C39 H39A 0.9900 .
C39 H39B 0.9900 .
C40 H40A 0.9800 .
C40 H40B 0.9800 .
C40 H40C 0.9800 .
C41 C42 1.5304(19) .
C41 H41A 0.9900 .
C41 H41B 0.9900 .
C42 H42A 0.9800 .
C42 H42B 0.9800 .
C42 H42C 0.9800 .
N1 H1N 0.8800 .
N3 H3N 0.8800 .
N4 H4N 0.8800 .
N6 H6N 0.8800 .

loop_
_geom_torsion_atom_site_label_1
_geom_torsion_atom_site_label_2
_geom_torsion_atom_site_label_3
_geom_torsion_atom_site_label_4
_geom_torsion
_geom_torsion_site_symmetry_1
_geom_torsion_site_symmetry_4
N1 C1 C2 C3 0.22(15) . .
C13 C1 C2 C3 170.96(14) 2_656 .
N1 C1 C2 C14 -173.67(13) . .
C13 C1 C2 C14 -2.9(2) 2_656 .
C1 C2 C3 C4 -0.24(15) . .
C14 C2 C3 C4 173.80(13) . .
C1 C2 C3 C16 -172.80(12) . .
C14 C2 C3 C16 1.2(2) . .
C2 C3 C4 N1 0.16(15) . .
C16 C3 C4 N1 172.35(13) . .
C2 C3 C4 C5 -173.47(14) . .
C16 C3 C4 C5 -1.3(3) . .
N1 C4 C5 N2 -19.27(17) . .
C3 C4 C5 N2 153.82(15) . .
N1 C4 C5 C6 160.45(12) . .
C3 C4 C5 C6 -26.5(2) . .
N2 C5 C6 C7 1.36(19) . .
C4 C5 C6 C7 -178.35(12) . .
C5 C6 C7 C8 -2.8(2) . .
C6 C7 C8 C9 0.6(2) . .
C7 C8 C9 N2 3.24(19) . .
C7 C8 C9 C10 -176.49(12) . .
N2 C9 C10 N3 16.73(17) . .
C8 C9 C10 N3 -163.52(12) . .
N2 C9 C10 C11 -158.69(14) . .
C8 C9 C10 C11 21.1(2) . .
N3 C10 C11 C12 -0.12(14) . .
C9 C10 C11 C12 175.65(14) . .
N3 C10 C11 C18 -175.63(12) . .
C9 C10 C11 C18 0.1(2) . .
C10 C11 C12 C13 1.21(15) . .
C18 C11 C12 C13 176.92(12) . .
C10 C11 C12 C20 -172.02(12) . .
C18 C11 C12 C20 3.7(2) . .
C11 C12 C13 N3 -1.83(14) . .
C20 C12 C13 N3 171.41(12) . .
C11 C12 C13 C1 -176.79(14) . 2_656
C20 C12 C13 C1 -3.6(2) . 2_656
C1 C2 C14 C15 -110.02(16) . .
C3 C2 C14 C15 77.11(17) . .
C4 C3 C16 C17 -71.32(19) . .
C2 C3 C16 C17 99.67(16) . .
C10 C11 C18 C19 67.37(18) . .
C12 C11 C18 C19 -107.42(15) . .
C13 C12 C20 C21 112.06(15) . .
C11 C12 C20 C21 -75.91(17) . .
N4 C22 C23 C24 1.33(14) . .
C34 C22 C23 C24 177.91(14) 2_566 .
N4 C22 C23 C35 -174.58(12) . .
C34 C22 C23 C35 2.0(2) 2_566 .
C22 C23 C24 C25 -0.67(15) . .
C35 C23 C24 C25 175.27(13) . .
C22 C23 C24 C37 -179.53(12) . .
C35 C23 C24 C37 -3.6(2) . .
C23 C24 C25 N4 -0.25(14) . .
C37 C24 C25 N4 178.57(12) . .
C23 C24 C25 C26 -173.85(14) . .
C37 C24 C25 C26 5.0(2) . .
N4 C25 C26 N5 -14.24(17) . .
C24 C25 C26 N5 158.82(14) . .
N4 C25 C26 C27 166.58(12) . .
C24 C25 C26 C27 -20.4(2) . .
N5 C26 C27 C28 -2.8(2) . .
C25 C26 C27 C28 176.35(13) . .
C26 C27 C28 C29 -0.4(2) . .
C27 C28 C29 C30 2.3(2) . .
C28 C29 C30 N5 -1.3(2) . .
C28 C29 C30 C31 178.87(12) . .
N5 C30 C31 N6 17.44(17) . .
C29 C30 C31 N6 -162.72(12) . .
N5 C30 C31 C32 -156.40(14) . .
C29 C30 C31 C32 23.4(2) . .
N6 C31 C32 C33 0.03(14) . .
C30 C31 C32 C33 174.36(14) . .
N6 C31 C32 C39 -171.96(12) . .
C30 C31 C32 C39 2.4(2) . .
C31 C32 C33 C34 0.12(15) . .
C39 C32 C33 C34 172.37(12) . .
C31 C32 C33 C41 -173.93(12) . .
C39 C32 C33 C41 -1.7(2) . .
C32 C33 C34 N6 -0.22(14) . .
C41 C33 C34 N6 173.63(12) . .
C32 C33 C34 C22 -171.19(14) . 2_566
C41 C33 C34 C22 2.7(2) . 2_566
C22 C23 C35 C36 -110.51(16) . .
C24 C23 C35 C36 74.32(18) . .
C25 C24 C37 C38 85.06(17) . .
C23 C24 C37 C38 -96.32(16) . .
C31 C32 C39 C40 66.74(18) . .
C33 C32 C39 C40 -103.98(15) . .
C34 C33 C41 C42 108.90(16) . .
C32 C33 C41 C42 -78.26(17) . .
C2 C1 N1 C4 -0.13(15) . .
C13 C1 N1 C4 -172.73(11) 2_656 .
C3 C4 N1 C1 -0.02(15) . .
C5 C4 N1 C1 174.87(11) . .
C6 C5 N2 C9 2.37(19) . .
C4 C5 N2 C9 -177.90(11) . .
C8 C9 N2 C5 -4.69(18) . .
C10 C9 N2 C5 175.06(11) . .
C11 C10 N3 C13 -1.05(14) . .
C9 C10 N3 C13 -177.63(11) . .
C12 C13 N3 C10 1.81(14) . .
C1 C13 N3 C10 177.83(11) 2_656 .
C24 C25 N4 C22 1.12(15) . .
C26 C25 N4 C22 175.94(11) . .
C23 C22 N4 C25 -1.55(14) . .
C34 C22 N4 C25 -178.83(11) 2_566 .
C29 C30 N5 C26 -1.75(19) . .
C31 C30 N5 C26 178.09(11) . .
C27 C26 N5 C30 3.81(19) . .
C25 C26 N5 C30 -175.38(11) . .
C32 C31 N6 C34 -0.17(15) . .
C30 C31 N6 C34 -175.59(11) . .
C33 C34 N6 C31 0.24(14) . .
C22 C34 N6 C31 173.08(11) 2_566 .
